data_4320582
loop_
_publ_author_name
'Udo Brand'
'Michael Rombach'
'Jan Seebacher'
'Heinrich Vahrenkamp'

_publ_section_title
;
 Functional Modeling of Cobalamine-Independent Methionine Synthase with
 Pyrazolylborate-Zinc-Thiolate Complexes
;
_journal_name_full 'Inorganic Chemistry'
_journal_page_first 6151
_journal_page_last 6157
_journal_paper_doi 10.1021/ic0105112
_journal_volume 40
_journal_year 2001
_chemical_formula_sum 'C50 H53 B N7 O2 S Zn'
_chemical_formula_weight 892.23
_chemical_melting_point 172
_chemical_name_common TpPhe,MeZnMet
_chemical_name_systematic
;
Hydrotris(5-methyl-3-phenyl-pyrazol-1-yl)borato-zinc-methioninat
;
_space_group_IT_number 14
_symmetry_cell_setting monoclinic
_symmetry_space_group_name_Hall '-P 2yn'
_symmetry_space_group_name_H-M 'P 1 21/n 1'
_atom_sites_solution_hydrogens geom
_atom_sites_solution_primary patterson
_atom_sites_solution_secondary difmap
_audit_creation_method SHELXL-97
_cell_angle_alpha 90.00
_cell_angle_beta 90.000(2)
_cell_angle_gamma 90.00
_cell_formula_units_Z 4
_cell_length_a 9.8778(8)
_cell_length_b 18.4038(16)
_cell_length_c 25.762(2)
_cell_measurement_temperature 153(2)
_cell_volume 4683.2(7)
_computing_cell_refinement 'Bruker SMART'
_computing_data_collection 'Bruker SMART'
_computing_data_reduction 'Bruker SHELXTL'
_computing_molecular_graphics 'Bruker SHELXTL'
_computing_publication_material 'Bruker SHELXTL'
_computing_structure_refinement 'SHELXL-97 (Sheldrick, 1997)'
_computing_structure_solution 'SHELXS-97 (Sheldrick, 1990)'
_diffrn_ambient_temperature 153(2)
_diffrn_detector_area_resol_mean none
_diffrn_measured_fraction_theta_full 0.953
_diffrn_measured_fraction_theta_max 0.953
_diffrn_measurement_device_type 'CCD area detector'
_diffrn_measurement_method 'phi and omega scans'
_diffrn_radiation_monochromator graphite
_diffrn_radiation_source 'fine-focus sealed tube'
_diffrn_radiation_type MoK\a
_diffrn_radiation_wavelength 0.71073
_diffrn_reflns_av_R_equivalents 0.1701
_diffrn_reflns_av_sigmaI/netI 0.2637
_diffrn_reflns_limit_h_max 13
_diffrn_reflns_limit_h_min -13
_diffrn_reflns_limit_k_max 23
_diffrn_reflns_limit_k_min -23
_diffrn_reflns_limit_l_max 33
_diffrn_reflns_limit_l_min -33
_diffrn_reflns_number 41896
_diffrn_reflns_theta_full 28.35
_diffrn_reflns_theta_max 28.35
_diffrn_reflns_theta_min 1.36
_diffrn_standards_decay_% none
_diffrn_standards_interval_count none
_diffrn_standards_interval_time none
_diffrn_standards_number none
_exptl_absorpt_coefficient_mu 0.616
_exptl_absorpt_correction_type SADABS
_exptl_crystal_colour colourless
_exptl_crystal_density_diffrn 1.265
_exptl_crystal_density_meas ?
_exptl_crystal_density_method 'not measured'
_exptl_crystal_description isometric
_exptl_crystal_F_000 1876
_exptl_crystal_size_max 0.3
_exptl_crystal_size_mid 0.3
_exptl_crystal_size_min 0.4
_refine_diff_density_max 1.056
_refine_diff_density_min -1.057
_refine_diff_density_rms 0.080
_refine_ls_extinction_coef none
_refine_ls_extinction_method none
_refine_ls_goodness_of_fit_ref 0.812
_refine_ls_hydrogen_treatment 'Riding Model'
_refine_ls_matrix_type full
_refine_ls_number_parameters 559
_refine_ls_number_reflns 11156
_refine_ls_number_restraints 0
_refine_ls_restrained_S_all 0.812
_refine_ls_R_factor_all 0.2014
_refine_ls_R_factor_gt 0.0644
_refine_ls_shift/su_max 0.022
_refine_ls_shift/su_mean 0.001
_refine_ls_structure_factor_coef Fsqd
_refine_ls_weighting_details 'calc w=1/[\s^2^(Fo^2^)+(0.0563P)^2^+0.0000P] where P=(Fo^2^+2Fc^2^)/3'
_refine_ls_weighting_scheme calc
_refine_ls_wR_factor_gt 0.1342
_refine_ls_wR_factor_ref 0.1675
_reflns_number_gt 3788
_reflns_number_total 11156
_reflns_threshold_expression >2sigma(I)
_cod_data_source_file ic0105112_4.cif
_cod_data_source_block M28
_cod_depositor_comments
;
The following automatic conversions were performed:

'_symmetry_cell_setting' value 'Monoclinic' changed to 'monoclinic'
according to the built-in table from CIF Core dictionary named
'cif_core.dic' version 2.4.1 from 2010-06-29.

'_geom_bond_publ_flag'
value 'Y' changed to 'y' according to the built-in table from CIF
Core dictionary named 'cif_core.dic' version 2.4.1 from 2010-06-29
(71 time).

'_geom_angle_publ_flag' value 'Y' changed to 'y'
according to the built-in table from CIF Core dictionary named
'cif_core.dic' version 2.4.1 from 2010-06-29 (102 times).

Automatic conversion script
Id: cif_fix_values 1646 2011-03-28 12:23:43Z adriana 

The following automatic conversions were performed:

'_exptl_crystal_density_meas' value 'not measured' was changed to '?'
- the value is perceived as not measured.

Automatic conversion script
Id: cif_fix_values 3008 2015-01-20 13:52:24Z robertas 
;
_cod_database_code 4320582

loop_
_symmetry_equiv_pos_as_xyz
'x, y, z'
'-x+1/2, y+1/2, -z+1/2'
'-x, -y, -z'
'x-1/2, -y-1/2, z-1/2'

loop_
_atom_site_label
_atom_site_type_symbol
_atom_site_fract_x
_atom_site_fract_y
_atom_site_fract_z
_atom_site_U_iso_or_equiv
_atom_site_adp_type
_atom_site_occupancy
_atom_site_symmetry_multiplicity
_atom_site_calc_flag
_atom_site_refinement_flags
_atom_site_disorder_assembly
_atom_site_disorder_group
Zn1 Zn 0.67237(6) 0.23049(3) 0.76144(2) 0.03114(17) Uani 1 1 d . . .
N1 N 0.4799(4) 0.2602(2) 0.74354(15) 0.0287(10) Uani 1 1 d . . .
N2 N 0.6283(4) 0.1334(2) 0.79743(16) 0.0310(10) Uani 1 1 d . . .
N3 N 0.6637(4) 0.1678(2) 0.68651(16) 0.0279(10) Uani 1 1 d . . .
N4 N 0.3911(4) 0.2038(2) 0.73640(15) 0.0282(10) Uani 1 1 d . . .
N5 N 0.5142(4) 0.0996(2) 0.78009(16) 0.0289(10) Uani 1 1 d . . .
N6 N 0.5480(4) 0.1250(2) 0.68529(16) 0.0283(10) Uani 1 1 d . . .
N7 N 0.6714(4) 0.2903(2) 0.83600(16) 0.0383(11) Uani 1 1 d . . .
H7A H 0.5941 0.3158 0.8392 0.046 Uiso 1 1 calc R . .
H7B H 0.6767 0.2588 0.8627 0.046 Uiso 1 1 calc R . .
O1 O 0.8428(3) 0.28158(17) 0.75623(13) 0.0342(9) Uani 1 1 d . . .
O2 O 0.9806(3) 0.3664(2) 0.78826(15) 0.0516(11) Uani 1 1 d . . .
S1 S 0.8196(3) 0.42676(12) 0.98265(8) 0.1171(10) Uani 1 1 d . . .
B1 B 0.4453(6) 0.1263(3) 0.7291(2) 0.0291(14) Uani 1 1 d . . .
H1 H 0.3700 0.0938 0.7204 0.035 Uiso 1 1 calc R . .
C1 C 0.2624(5) 0.2298(3) 0.73714(18) 0.0276(11) Uani 1 1 d . . .
C2 C 0.2687(5) 0.3040(3) 0.74422(19) 0.0311(12) Uani 1 1 d . . .
H2A H 0.1961 0.3361 0.7460 0.037 Uiso 1 1 calc R . .
C3 C 0.4055(5) 0.3210(3) 0.74821(19) 0.0308(13) Uani 1 1 d . . .
C4 C 0.1414(5) 0.1824(3) 0.7298(2) 0.0381(14) Uani 1 1 d . . .
H4A H 0.1700 0.1328 0.7258 0.057 Uiso 1 1 calc R . .
H4B H 0.0928 0.1975 0.6994 0.057 Uiso 1 1 calc R . .
H4C H 0.0834 0.1862 0.7596 0.057 Uiso 1 1 calc R . .
C5 C 0.4721(5) 0.3910(3) 0.7567(2) 0.0331(13) Uani 1 1 d . . .
C6 C 0.5907(5) 0.4078(3) 0.7306(2) 0.0457(15) Uani 1 1 d . . .
H6A H 0.6268 0.3752 0.7068 0.055 Uiso 1 1 calc R . .
C7 C 0.6558(6) 0.4737(3) 0.7402(3) 0.0618(19) Uani 1 1 d . . .
H7B H 0.7354 0.4847 0.7226 0.074 Uiso 1 1 calc R . .
C8 C 0.6051(7) 0.5216(3) 0.7745(3) 0.063(2) Uani 1 1 d . . .
H8A H 0.6496 0.5653 0.7806 0.075 Uiso 1 1 calc R . .
C9 C 0.4866(7) 0.5054(3) 0.8006(3) 0.0593(19) Uani 1 1 d . . .
H9A H 0.4510 0.5384 0.8243 0.071 Uiso 1 1 calc R . .
C10 C 0.4211(6) 0.4406(3) 0.7915(2) 0.0436(15) Uani 1 1 d . . .
H10A H 0.3414 0.4302 0.8092 0.052 Uiso 1 1 calc R . .
C11 C 0.4784(5) 0.0463(3) 0.8138(2) 0.0359(13) Uani 1 1 d . . .
C12 C 0.5717(5) 0.0461(3) 0.8532(2) 0.0396(14) Uani 1 1 d . . .
H12A H 0.5734 0.0153 0.8818 0.048 Uiso 1 1 calc R . .
C13 C 0.6632(5) 0.1012(3) 0.8419(2) 0.0309(12) Uani 1 1 d . . .
C14 C 0.3619(6) -0.0030(3) 0.8039(2) 0.0576(18) Uani 1 1 d . . .
H14A H 0.3165 0.0118 0.7727 0.086 Uiso 1 1 calc R . .
H14B H 0.2999 -0.0006 0.8325 0.086 Uiso 1 1 calc R . .
H14C H 0.3940 -0.0519 0.8001 0.086 Uiso 1 1 calc R . .
C15 C 0.7863(5) 0.1236(3) 0.8710(2) 0.0351(13) Uani 1 1 d . . .
C16 C 0.7853(5) 0.1263(3) 0.9244(2) 0.0420(14) Uani 1 1 d . . .
H16A H 0.7066 0.1148 0.9424 0.050 Uiso 1 1 calc R . .
C17 C 0.9005(6) 0.1460(3) 0.9514(2) 0.0539(17) Uani 1 1 d . . .
H17A H 0.8996 0.1465 0.9875 0.065 Uiso 1 1 calc R . .
C18 C 1.0154(6) 0.1646(3) 0.9252(3) 0.0531(17) Uani 1 1 d . . .
H18A H 1.0921 0.1790 0.9435 0.064 Uiso 1 1 calc R . .
C19 C 1.0179(6) 0.1619(3) 0.8722(2) 0.0517(16) Uani 1 1 d . . .
H19A H 1.0968 0.1737 0.8544 0.062 Uiso 1 1 calc R . .
C20 C 0.9033(5) 0.1417(3) 0.8452(2) 0.0427(14) Uani 1 1 d . . .
H20A H 0.9053 0.1404 0.8091 0.051 Uiso 1 1 calc R . .
C21 C 0.5459(5) 0.0841(3) 0.6419(2) 0.0347(13) Uani 1 1 d . . .
C22 C 0.6613(5) 0.0996(3) 0.6141(2) 0.0361(13) Uani 1 1 d . . .
H22A H 0.6875 0.0796 0.5826 0.043 Uiso 1 1 calc R . .
C23 C 0.7310(5) 0.1519(2) 0.64317(19) 0.0286(12) Uani 1 1 d . . .
C24 C 0.4342(5) 0.0331(3) 0.6292(2) 0.0446(15) Uani 1 1 d . . .
H24A H 0.3678 0.0343 0.6564 0.067 Uiso 1 1 calc R . .
H24B H 0.4698 -0.0152 0.6260 0.067 Uiso 1 1 calc R . .
H24C H 0.3929 0.0473 0.5971 0.067 Uiso 1 1 calc R . .
C25 C 0.8608(5) 0.1866(3) 0.62857(19) 0.0322(12) Uani 1 1 d . . .
C26 C 0.8876(5) 0.2587(3) 0.63982(19) 0.0393(14) Uani 1 1 d . . .
H26A H 0.8247 0.2860 0.6583 0.047 Uiso 1 1 calc R . .
C27 C 1.0078(6) 0.2904(3) 0.6237(2) 0.0518(17) Uani 1 1 d . . .
H27A H 1.0263 0.3386 0.6320 0.062 Uiso 1 1 calc R . .
C28 C 1.1012(6) 0.2498(4) 0.5951(2) 0.0578(19) Uani 1 1 d . . .
H28A H 1.1817 0.2709 0.5840 0.069 Uiso 1 1 calc R . .
C29 C 1.0732(6) 0.1788(4) 0.5836(2) 0.0540(17) Uani 1 1 d . . .
H29A H 1.1344 0.1518 0.5641 0.065 Uiso 1 1 calc R . .
C30 C 0.9554(5) 0.1472(3) 0.6006(2) 0.0411(14) Uani 1 1 d . . .
H30A H 0.9388 0.0986 0.5931 0.049 Uiso 1 1 calc R . .
C31 C 0.8789(5) 0.3286(3) 0.7908(2) 0.0370(13) Uani 1 1 d . . .
C32 C 0.7866(6) 0.3390(4) 0.8367(3) 0.084(3) Uani 1 1 d . . .
H32 H 0.7396 0.3824 0.8241 0.101 Uiso 1 1 calc R . .
C33 C 0.8358(7) 0.3685(4) 0.8828(2) 0.070(2) Uani 1 1 d . . .
H33A H 0.8847 0.4122 0.8731 0.084 Uiso 1 1 calc R . .
H33B H 0.9029 0.3346 0.8957 0.084 Uiso 1 1 calc R . .
C34 C 0.7512(7) 0.3883(4) 0.9275(3) 0.093(3) Uani 1 1 d . . .
H34A H 0.7044 0.3445 0.9383 0.112 Uiso 1 1 calc R . .
H34B H 0.6826 0.4216 0.9148 0.112 Uiso 1 1 calc R . .
C35 C 0.9007(11) 0.3385(5) 1.0062(4) 0.155(4) Uani 1 1 d . . .
H35A H 0.9483 0.3473 1.0380 0.233 Uiso 1 1 calc R . .
H35B H 0.9630 0.3211 0.9804 0.233 Uiso 1 1 calc R . .
H35C H 0.8316 0.3027 1.0119 0.233 Uiso 1 1 calc R . .
C36 C 0.4577(7) 0.3113(4) 0.6102(3) 0.0610(19) Uani 1 1 d . . .
H36A H 0.4156 0.2705 0.6241 0.073 Uiso 1 1 calc R . .
C37 C 0.4031(7) 0.3783(4) 0.6176(3) 0.070(2) Uani 1 1 d . . .
H37A H 0.3228 0.3834 0.6361 0.084 Uiso 1 1 calc R . .
C38 C 0.4678(9) 0.4392(4) 0.5976(3) 0.084(3) Uani 1 1 d . . .
H38A H 0.4324 0.4854 0.6029 0.100 Uiso 1 1 calc R . .
C39 C 0.5848(9) 0.4296(5) 0.5698(3) 0.089(3) Uani 1 1 d . . .
H39A H 0.6288 0.4697 0.5557 0.106 Uiso 1 1 calc R . .
C40 C 0.6368(7) 0.3621(5) 0.5625(3) 0.074(2) Uani 1 1 d . . .
H40A H 0.7164 0.3561 0.5437 0.089 Uiso 1 1 calc R . .
C41 C 0.5729(7) 0.3041(4) 0.5827(3) 0.0628(19) Uani 1 1 d . . .
H41A H 0.6089 0.2579 0.5775 0.075 Uiso 1 1 calc R . .
C42 C 1.2460(6) 0.3123(4) 0.8822(3) 0.0561(17) Uani 1 1 d . . .
H42A H 1.1974 0.3277 0.8533 0.067 Uiso 1 1 calc R . .
C43 C 1.2313(7) 0.3467(4) 0.9291(3) 0.074(2) Uani 1 1 d . . .
H43A H 1.1702 0.3849 0.9322 0.089 Uiso 1 1 calc R . .
C44 C 1.3055(9) 0.3254(4) 0.9712(3) 0.095(3) Uani 1 1 d . . .
H44A H 1.2967 0.3500 1.0025 0.114 Uiso 1 1 calc R . .
C45 C 1.3930(8) 0.2679(4) 0.9673(3) 0.082(2) Uani 1 1 d . . .
H45A H 1.4423 0.2530 0.9962 0.098 Uiso 1 1 calc R . .
C46 C 1.4077(6) 0.2323(4) 0.9211(3) 0.0618(17) Uani 1 1 d . . .
H46A H 1.4670 0.1933 0.9182 0.074 Uiso 1 1 calc R . .
C47 C 1.3335(6) 0.2550(3) 0.8787(2) 0.0526(17) Uani 1 1 d . . .
H47A H 1.3432 0.2309 0.8472 0.063 Uiso 1 1 calc R . .
C48 C 0.4079(8) -0.0374(5) 0.9694(3) 0.078(2) Uani 1 1 d . . .
H48 H 0.3449 -0.0622 0.9492 0.093 Uiso 1 1 calc R . .
C49 C 0.5206(9) -0.0718(4) 0.9877(3) 0.077(2) Uani 1 1 d . . .
H49 H 0.5362 -0.1201 0.9792 0.093 Uiso 1 1 calc R . .
C50 C 0.6105(9) -0.0354(5) 1.0185(3) 0.083(2) Uani 1 1 d . . .
H50 H 0.6855 -0.0599 1.0315 0.100 Uiso 1 1 calc R . .

loop_
_atom_site_aniso_label
_atom_site_aniso_U_11
_atom_site_aniso_U_22
_atom_site_aniso_U_33
_atom_site_aniso_U_23
_atom_site_aniso_U_13
_atom_site_aniso_U_12
Zn1 0.0229(3) 0.0307(3) 0.0398(4) -0.0014(3) -0.0001(2) -0.0030(3)
N1 0.022(2) 0.026(2) 0.039(3) -0.0044(19) -0.0007(18) -0.0028(18)
N2 0.024(2) 0.031(2) 0.038(3) -0.001(2) -0.002(2) -0.0031(18)
N3 0.021(2) 0.030(2) 0.033(3) 0.0006(19) 0.000(2) -0.0004(17)
N4 0.021(2) 0.026(2) 0.037(3) 0.0009(19) 0.000(2) -0.0015(18)
N5 0.020(2) 0.030(2) 0.036(3) 0.001(2) -0.001(2) -0.0061(18)
N6 0.022(2) 0.026(2) 0.037(3) -0.0053(19) -0.001(2) -0.0022(17)
N7 0.028(2) 0.042(3) 0.045(3) -0.006(2) 0.000(2) -0.0055(19)
O1 0.0258(19) 0.040(2) 0.037(2) -0.0067(17) 0.0003(16) -0.0049(16)
O2 0.028(2) 0.054(2) 0.072(3) -0.012(2) 0.004(2) -0.0186(19)
S1 0.215(3) 0.0885(15) 0.0473(13) -0.0130(11) 0.0036(15) -0.0690(17)
B1 0.027(3) 0.025(3) 0.036(4) 0.001(3) 0.001(3) -0.004(2)
C1 0.020(2) 0.033(3) 0.030(3) 0.007(3) -0.002(2) 0.000(3)
C2 0.027(3) 0.031(3) 0.036(3) -0.002(2) -0.003(3) 0.008(2)
C3 0.026(3) 0.029(3) 0.037(3) 0.003(2) -0.004(3) 0.000(2)
C4 0.022(3) 0.038(3) 0.054(4) 0.001(3) -0.002(3) -0.002(2)
C5 0.030(3) 0.030(3) 0.039(4) 0.001(2) -0.010(3) 0.000(2)
C6 0.041(3) 0.033(3) 0.063(4) 0.005(3) 0.003(3) -0.002(3)
C7 0.049(4) 0.043(4) 0.094(6) 0.012(4) -0.009(4) -0.017(3)
C8 0.084(5) 0.032(3) 0.071(5) 0.008(3) -0.028(4) -0.021(4)
C9 0.087(5) 0.030(3) 0.060(5) -0.007(3) -0.020(4) 0.004(3)
C10 0.050(4) 0.033(3) 0.048(4) -0.003(3) -0.008(3) 0.001(3)
C11 0.034(3) 0.033(3) 0.041(4) 0.008(3) 0.002(3) -0.005(2)
C12 0.035(3) 0.043(3) 0.041(4) 0.017(3) -0.002(3) 0.001(3)
C13 0.031(3) 0.032(3) 0.029(3) -0.001(2) 0.002(3) 0.003(2)
C14 0.052(4) 0.051(4) 0.070(5) 0.025(3) -0.006(3) -0.020(3)
C15 0.035(3) 0.035(3) 0.035(4) 0.005(3) -0.002(3) 0.001(2)
C16 0.035(3) 0.056(4) 0.036(4) 0.008(3) 0.001(3) -0.007(3)
C17 0.057(4) 0.071(4) 0.034(4) 0.006(3) -0.008(3) -0.006(3)
C18 0.046(4) 0.057(4) 0.056(5) -0.005(3) -0.017(4) -0.004(3)
C19 0.034(4) 0.073(4) 0.048(4) -0.004(3) 0.003(3) -0.015(3)
C20 0.036(3) 0.052(4) 0.040(4) -0.003(3) -0.001(3) -0.009(3)
C21 0.035(3) 0.033(3) 0.036(4) -0.006(2) -0.002(3) 0.001(2)
C22 0.035(3) 0.038(3) 0.036(3) -0.004(3) 0.004(3) 0.003(2)
C23 0.031(3) 0.028(3) 0.027(3) 0.007(2) -0.002(2) 0.001(2)
C24 0.041(3) 0.048(3) 0.044(4) -0.012(3) -0.007(3) -0.006(3)
C25 0.027(3) 0.044(3) 0.025(3) 0.005(2) -0.005(2) 0.002(3)
C26 0.036(3) 0.052(4) 0.030(3) 0.004(3) -0.004(3) -0.004(3)
C27 0.053(4) 0.064(4) 0.039(4) 0.011(3) -0.012(3) -0.021(3)
C28 0.031(3) 0.098(6) 0.045(4) 0.010(4) 0.006(3) -0.015(3)
C29 0.038(4) 0.084(5) 0.040(4) 0.006(3) 0.009(3) 0.004(3)
C30 0.034(3) 0.050(3) 0.039(4) 0.003(3) 0.005(3) 0.004(3)
C31 0.027(3) 0.037(3) 0.047(4) -0.004(3) -0.003(3) 0.003(2)
C32 0.053(4) 0.114(6) 0.087(6) -0.061(5) 0.034(4) -0.054(4)
C33 0.085(5) 0.080(5) 0.043(4) -0.009(4) -0.006(4) -0.047(4)
C34 0.074(5) 0.118(7) 0.087(6) -0.071(5) 0.011(5) -0.021(5)
C35 0.195(11) 0.128(9) 0.143(10) 0.029(7) 0.009(8) 0.030(8)
C36 0.052(5) 0.069(5) 0.062(5) 0.016(4) -0.015(4) -0.013(4)
C37 0.067(5) 0.084(6) 0.058(5) -0.003(4) 0.000(4) 0.008(4)
C38 0.114(7) 0.062(5) 0.075(6) -0.023(4) -0.031(5) 0.018(5)
C39 0.106(7) 0.090(6) 0.070(6) 0.018(5) -0.020(5) -0.040(6)
C40 0.040(4) 0.105(7) 0.077(6) 0.012(5) 0.001(4) 0.001(4)
C41 0.049(4) 0.069(5) 0.071(5) 0.003(4) -0.016(4) 0.014(4)
C42 0.047(4) 0.077(5) 0.045(4) 0.015(4) -0.005(3) -0.008(4)
C43 0.087(6) 0.064(5) 0.071(6) 0.011(4) -0.003(5) 0.029(4)
C44 0.146(8) 0.080(6) 0.059(5) -0.023(4) -0.030(5) 0.031(6)
C45 0.104(6) 0.075(5) 0.068(5) 0.002(5) -0.049(5) 0.010(5)
C46 0.050(4) 0.056(4) 0.079(5) 0.005(4) -0.009(4) -0.002(4)
C47 0.049(4) 0.070(5) 0.039(4) -0.003(3) 0.003(3) -0.022(3)
C48 0.072(6) 0.107(7) 0.055(5) -0.003(5) 0.022(4) -0.002(5)
C49 0.090(6) 0.077(5) 0.065(6) 0.006(5) 0.028(5) 0.012(5)
C50 0.088(6) 0.089(6) 0.074(6) 0.007(5) 0.028(5) 0.037(5)

loop_
_atom_type_symbol
_atom_type_description
_atom_type_scat_dispersion_real
_atom_type_scat_dispersion_imag
_atom_type_scat_source
C C 0.0033 0.0016 'International Tables Vol C Tables 4.2.6.8 and 6.1.1.4'
H H 0.0000 0.0000 'International Tables Vol C Tables 4.2.6.8 and 6.1.1.4'
B B 0.0013 0.0007 'International Tables Vol C Tables 4.2.6.8 and 6.1.1.4'
N N 0.0061 0.0033 'International Tables Vol C Tables 4.2.6.8 and 6.1.1.4'
O O 0.0106 0.0060 'International Tables Vol C Tables 4.2.6.8 and 6.1.1.4'
Zn Zn 0.2839 1.4301 'International Tables Vol C Tables 4.2.6.8 and 6.1.1.4'
S S 0.1246 0.1234 'International Tables Vol C Tables 4.2.6.8 and 6.1.1.4'

loop_
_geom_angle_atom_site_label_1
_geom_angle_atom_site_label_2
_geom_angle_atom_site_label_3
_geom_angle
_geom_angle_site_symmetry_1
_geom_angle_site_symmetry_3
_geom_angle_publ_flag
O1 Zn1 N1 131.93(15) . . y
O1 Zn1 N2 129.60(15) . . y
N1 Zn1 N2 97.95(15) . . y
O1 Zn1 N7 79.77(14) . . y
N1 Zn1 N7 93.37(15) . . y
N2 Zn1 N7 92.27(16) . . y
O1 Zn1 N3 102.88(14) . . y
N1 Zn1 N3 84.71(14) . . y
N2 Zn1 N3 86.18(15) . . y
N7 Zn1 N3 177.34(15) . . y
C3 N1 N4 107.0(4) . . y
C3 N1 Zn1 135.7(3) . . y
N4 N1 Zn1 115.1(3) . . y
C13 N2 N5 107.0(4) . . y
C13 N2 Zn1 135.8(3) . . y
N5 N2 Zn1 115.0(3) . . y
C23 N3 N6 105.5(4) . . y
C23 N3 Zn1 144.4(3) . . y
N6 N3 Zn1 110.0(3) . . y
C1 N4 N1 109.2(4) . . y
C1 N4 B1 131.0(4) . . y
N1 N4 B1 119.8(4) . . y
C11 N5 N2 109.6(4) . . y
C11 N5 B1 130.8(4) . . y
N2 N5 B1 119.6(4) . . y
C21 N6 N3 110.4(4) . . y
C21 N6 B1 127.9(4) . . y
N3 N6 B1 121.6(4) . . y
C32 N7 Zn1 108.4(3) . . y
C31 O1 Zn1 121.2(3) . . y
C34 S1 C35 94.4(4) . . y
N6 B1 N4 109.9(4) . . y
N6 B1 N5 109.2(4) . . y
N4 B1 N5 109.9(4) . . y
N4 C1 C2 108.0(4) . . y
N4 C1 C4 122.7(4) . . y
C2 C1 C4 129.2(5) . . y
C1 C2 C3 106.0(4) . . y
N1 C3 C2 109.7(4) . . y
N1 C3 C5 120.0(4) . . y
C2 C3 C5 130.2(5) . . y
C10 C5 C6 118.5(5) . . y
C10 C5 C3 121.2(5) . . y
C6 C5 C3 120.3(5) . . y
C5 C6 C7 120.0(6) . . y
C8 C7 C6 120.9(6) . . y
C7 C8 C9 119.6(6) . . y
C8 C9 C10 120.1(6) . . y
C5 C10 C9 120.9(6) . . y
N5 C11 C12 107.5(4) . . y
N5 C11 C14 122.1(5) . . y
C12 C11 C14 130.3(5) . . y
C11 C12 C13 106.3(5) . . y
N2 C13 C12 109.6(5) . . y
N2 C13 C15 121.4(4) . . y
C12 C13 C15 129.0(5) . . y
C16 C15 C20 118.7(5) . . y
C16 C15 C13 120.5(5) . . y
C20 C15 C13 120.8(5) . . y
C15 C16 C17 120.4(5) . . y
C18 C17 C16 120.2(6) . . y
C17 C18 C19 120.0(6) . . y
C18 C19 C20 119.9(5) . . y
C15 C20 C19 120.7(5) . . y
N6 C21 C22 107.6(4) . . y
N6 C21 C24 123.1(5) . . y
C22 C21 C24 129.3(5) . . y
C21 C22 C23 105.8(5) . . y
N3 C23 C22 110.7(4) . . y
N3 C23 C25 123.4(4) . . y
C22 C23 C25 125.9(5) . . y
C26 C25 C30 118.8(5) . . y
C26 C25 C23 121.7(5) . . y
C30 C25 C23 119.4(5) . . y
C27 C26 C25 120.3(5) . . y
C26 C27 C28 119.9(6) . . y
C29 C28 C27 119.5(5) . . y
C28 C29 C30 120.5(6) . . y
C29 C30 C25 121.1(5) . . y
O2 C31 O1 124.8(5) . . y
O2 C31 C32 117.8(5) . . y
O1 C31 C32 117.4(5) . . y
C33 C32 N7 121.8(6) . . y
C33 C32 C31 120.5(5) . . y
N7 C32 C31 112.7(5) . . y
C32 C33 C34 124.5(6) . . y
C33 C34 S1 121.7(5) . . y
C41 C36 C37 120.0(7) . . y
C36 C37 C38 119.8(7) . . y
C39 C38 C37 118.6(7) . . y
C40 C39 C38 120.6(8) . . y
C41 C40 C39 119.7(7) . . y
C36 C41 C40 121.4(7) . . y
C47 C42 C43 118.7(6) . . y
C44 C43 C42 120.7(7) . . y
C43 C44 C45 120.1(7) . . y
C44 C45 C46 120.0(6) . . y
C45 C46 C47 119.3(6) . . y
C42 C47 C46 121.2(6) . . y
C49 C48 C50 118.5(7) . 3_657 y
C48 C49 C50 120.3(8) . . y
C49 C50 C48 121.2(8) . 3_657 y

loop_
_geom_bond_atom_site_label_1
_geom_bond_atom_site_label_2
_geom_bond_distance
_geom_bond_site_symmetry_2
_geom_bond_publ_flag
Zn1 O1 1.933(3) . y
Zn1 N1 2.032(4) . y
Zn1 N2 2.060(4) . y
Zn1 N7 2.214(4) . y
Zn1 N3 2.250(4) . y
N1 C3 1.343(6) . y
N1 N4 1.373(5) . y
N2 C13 1.336(6) . y
N2 N5 1.363(5) . y
N3 C23 1.332(6) . y
N3 N6 1.388(5) . y
N4 C1 1.359(5) . y
N4 B1 1.535(6) . y
N5 C11 1.358(6) . y
N5 B1 1.560(7) . y
N6 C21 1.348(6) . y
N6 B1 1.517(6) . y
N7 C32 1.449(6) . y
O1 C31 1.291(6) . y
O2 C31 1.224(6) . y
S1 C34 1.726(6) . y
S1 C35 1.910(9) . y
C1 C2 1.377(6) . y
C1 C4 1.493(6) . y
C2 C3 1.392(6) . y
C3 C5 1.463(6) . y
C5 C10 1.376(7) . y
C5 C6 1.385(7) . y
C6 C7 1.394(7) . y
C7 C8 1.345(9) . y
C8 C9 1.382(9) . y
C9 C10 1.377(7) . y
C11 C12 1.371(7) . y
C11 C14 1.488(7) . y
C12 C13 1.389(6) . y
C13 C15 1.487(7) . y
C15 C16 1.377(7) . y
C15 C20 1.375(7) . y
C16 C17 1.381(7) . y
C17 C18 1.364(8) . y
C18 C19 1.367(8) . y
C19 C20 1.380(7) . y
C21 C22 1.376(7) . y
C21 C24 1.484(6) . y
C22 C23 1.400(6) . y
C23 C25 1.480(6) . y
C25 C26 1.384(7) . y
C25 C30 1.385(7) . y
C26 C27 1.386(7) . y
C27 C28 1.397(8) . y
C28 C29 1.367(8) . y
C29 C30 1.373(7) . y
C31 C32 1.507(8) . y
C32 C33 1.392(8) . y
C33 C34 1.469(8) . y
C36 C41 1.348(8) . y
C36 C37 1.359(9) . y
C37 C38 1.389(10) . y
C38 C39 1.371(10) . y
C39 C40 1.357(10) . y
C40 C41 1.346(9) . y
C42 C47 1.366(8) . y
C42 C43 1.371(8) . y
C43 C44 1.367(9) . y
C44 C45 1.370(9) . y
C45 C46 1.367(9) . y
C46 C47 1.379(8) . y
C48 C49 1.364(9) . y
C48 C50 1.388(10) 3_657 y
C49 C50 1.365(10) . y
C50 C48 1.388(10) 3_657 y

loop_
_cod_changelog_entry_id
_cod_changelog_entry_author
_cod_changelog_entry_date
_cod_changelog_entry_text
1 'Vaitkus, Antanas' 2024-11-15T14:40:08+02:00
;
 Removed multiple data items that had the 'Y' placeholder value.
;
